data_7202680
loop_
_publ_author_name
'Akutsu-Sato, Akane'
'Akutsu, Hiroki'
'Yamada, J.'
'Nakatsuji, S.'
'Turner, Scott S.'
'Day, Peter'

_publ_section_title
;
 Suppression of superconductivity in a molecular charge transfer salt
 by changing guest molecule:
 \b''-(BEDT-TTF)~4~[(H~3~O)Fe(C~2~O~4~)~3~](C~6~H~5~CN)x(C~5~H~5~N)~1-x~
;
_journal_coden_ASTM JMACEP
_journal_issue 24
_journal_name_full 'Journal of Materials Chemistry'
_journal_page_first 2497
_journal_page_last 2499
_journal_paper_doi 10.1039/b618832j
_journal_volume 17
_journal_year 2007
_chemical_formula_moiety (C10H8S8)4(H3O)Fe(C2O4)3(C7H5N)0.5390(C5H5N)0.4610
_chemical_formula_sum 'C52.08 H40 Fe N O13 S32'
_chemical_formula_weight 1969.61
_space_group_IT_number 15
_symmetry_cell_setting monoclinic
_symmetry_Int_Tables_number 15
_symmetry_space_group_name_Hall '-C 2yc'
_symmetry_space_group_name_H-M 'C 1 2/c 1'
_cell_angle_alpha 90.0000
_cell_angle_beta 92.663(3)
_cell_angle_gamma 90.0000
_cell_formula_units_Z 4
_cell_length_a 10.2904(10)
_cell_length_b 20.090(3)
_cell_length_c 35.207(3)
_cell_measurement_reflns_used 0
_cell_measurement_temperature 296.1
_cell_measurement_theta_max 0
_cell_measurement_theta_min 0
_cell_volume 7270.6(14)
_computing_cell_refinement DTREK
_computing_data_collection DTREK
_computing_data_reduction CrystalStructure
_computing_publication_material 'CrystalStructure 3.8'
_computing_structure_refinement CRYSTALS
_computing_structure_solution 'Isomorphous replacement method'
_diffrn_measured_fraction_theta_full 0.940
_diffrn_measured_fraction_theta_max 0.940
_diffrn_measurement_device_type 'Rigaku Quantum CCD'
_diffrn_measurement_method PHIOMEGA
_diffrn_radiation_type 'Mo K\a'
_diffrn_radiation_wavelength 0.71069
_diffrn_reflns_av_R_equivalents 0.143
_diffrn_reflns_limit_h_max 13
_diffrn_reflns_limit_h_min -11
_diffrn_reflns_limit_k_max 23
_diffrn_reflns_limit_k_min -23
_diffrn_reflns_limit_l_max 45
_diffrn_reflns_limit_l_min -44
_diffrn_reflns_number 29541
_diffrn_reflns_theta_full 27.55
_diffrn_reflns_theta_max 27.55
_exptl_absorpt_coefficient_mu 1.187
_exptl_absorpt_correction_T_max 1.2184
_exptl_absorpt_correction_T_min 0.6009
_exptl_absorpt_correction_type empirical
_exptl_absorpt_process_details
;
HIGASHI, T. (1995). Abscor - Empirical Absorption Correction,
Rigaku Corporation, Tokyo, Japan.
;
_exptl_crystal_colour black
_exptl_crystal_density_diffrn 1.799
_exptl_crystal_density_method 'not measured'
_exptl_crystal_description plate
_exptl_crystal_F_000 4005.92
_exptl_crystal_size_max 0.46
_exptl_crystal_size_mid 0.26
_exptl_crystal_size_min 0.05
_refine_diff_density_max 1.36
_refine_diff_density_min -0.86
_refine_ls_extinction_method none
_refine_ls_goodness_of_fit_ref 1.134
_refine_ls_hydrogen_treatment constr
_refine_ls_number_parameters 468
_refine_ls_number_reflns 3163
_refine_ls_R_factor_gt 0.0798
_refine_ls_shift/su_max 0.0000
_refine_ls_structure_factor_coef F
_refine_ls_weighting_details
;
Chebychev polynomial with 5 parameters (Carruthers & Watkin, 1979)
13.8303 -9.0061 3.7497 4.9571 -4.4079
;
_refine_ls_weighting_scheme calc
_refine_ls_wR_factor_ref 0.0606
_reflns_number_gt 3163
_reflns_number_total 7902
_reflns_threshold_expression F^2^>2.0\s(F^2^)
_cod_data_source_file b618832j.txt
_cod_data_source_block '_ETFeoxPhCN0.75Pyridine0.2'
_cod_original_cell_volume 7270.9(13)
_cod_original_formula_sum 'C52.08 H40 Fe N O13 S32 '
_cod_database_code 7202680

loop_
_symmetry_equiv_pos_site_id
_symmetry_equiv_pos_as_xyz
1 +X,+Y,+Z
2 -X,+Y,1/2-Z
3 -X,-Y,-Z
4 +X,-Y,1/2+Z
5 1/2+X,1/2+Y,+Z
6 1/2-X,1/2+Y,1/2-Z
7 1/2-X,1/2-Y,-Z
8 1/2+X,1/2-Y,1/2+Z

loop_
_atom_site_label
_atom_site_type_symbol
_atom_site_fract_x
_atom_site_fract_y
_atom_site_fract_z
_atom_site_U_iso_or_equiv
_atom_site_adp_type
_atom_site_occupancy
_atom_site_symmetry_multiplicity
_atom_site_calc_flag
_atom_site_refinement_flags
_atom_site_disorder_assembly
_atom_site_disorder_group
Fe(1) Fe 0.0000 0.41653(9) 0.2500 0.0355(4) Uani 1.00 2 d S . .
S(2) S 0.4733(2) 0.58867(12) -0.01864(6) 0.0419(6) Uani 1.00 1 d . . .
S(3) S 0.1153(2) 0.54362(11) 0.03756(6) 0.0391(6) Uani 1.00 1 d . . .
S(4) S 0.3499(2) 0.61873(12) 0.06137(6) 0.0414(6) Uani 1.00 1 d . . .
S(5) S 0.2416(2) 0.51249(12) -0.04326(6) 0.0395(6) Uani 1.00 1 d . . .
S(6) S 0.0775(2) 0.71432(12) -0.00847(6) 0.0412(6) Uani 1.00 1 d . . .
S(7) S -0.0417(2) 0.74598(12) 0.07354(6) 0.0421(6) Uani 1.00 1 d . . .
S(8) S -0.0849(2) 0.61074(12) -0.10864(6) 0.0452(6) Uani 1.00 1 d . . .
S(9) S -0.1631(2) 0.64340(12) -0.03117(6) 0.0400(6) Uani 1.00 1 d . . .
S(10) S -0.2799(2) 0.67397(11) 0.04966(6) 0.0402(6) Uani 1.00 1 d . . .
S(11) S -0.4091(2) 0.69380(13) 0.12180(7) 0.0527(7) Uani 1.00 1 d . . .
S(12) S 0.3309(2) 0.48242(13) -0.11998(7) 0.0495(7) Uani 1.00 1 d . . .
S(13) S 0.6092(2) 0.57089(15) -0.08919(7) 0.0581(8) Uani 1.00 1 d . . .
S(14) S -0.0226(2) 0.57238(12) 0.10770(7) 0.0440(6) Uani 1.00 1 d . . .
S(15) S 0.2541(2) 0.65774(13) 0.13614(7) 0.0543(7) Uani 1.00 1 d . . .
S(16) S -0.1212(2) 0.77599(14) 0.15030(7) 0.0579(8) Uani 1.00 1 d . . .
S(17) S 0.2054(2) 0.69339(13) -0.08007(7) 0.0475(6) Uani 1.00 1 d . . .
O(1) O -0.3230(6) 0.5001(3) 0.28735(18) 0.065(2) Uani 1.00 1 d . . .
O(2) O -0.2786(6) 0.5451(3) 0.21505(18) 0.060(2) Uani 1.00 1 d . . .
O(3) O -0.1517(5) 0.4329(3) 0.28265(15) 0.0438(18) Uani 1.00 1 d . . .
O(4) O -0.1038(6) 0.4795(3) 0.21617(16) 0.0467(18) Uani 1.00 1 d . . .
O(5) O 0.0745(5) 0.3399(3) 0.28066(16) 0.0451(19) Uani 1.00 1 d . . .
O(6) O 0.0895(7) 0.2289(3) 0.2809(2) 0.068(2) Uani 1.00 1 d . . .
O(7) O -0.5000 0.5978(5) 0.2500 0.088(4) Uani 1.00 2 d S . .
N(1) N 0.5000 0.1206(16) 0.2500 0.100(11) Uiso 0.54(3) 2 d SP . .
N(2) N 0.5000 0.2461(17) 0.2500 0.106(6) Uiso 0.46(3) 2 d SP . .
C(1) C 0.0710(7) 0.6060(4) -0.1292(2) 0.041(2) Uani 1.00 1 d . . .
C(2) C 0.1482(9) 0.6698(4) -0.1276(2) 0.048(2) Uani 1.00 1 d . . .
C(3) C -0.0437(7) 0.6479(4) -0.0650(2) 0.030(2) Uani 1.00 1 d . . .
C(4) C 0.0684(7) 0.6796(4) -0.0541(2) 0.033(2) Uani 1.00 1 d . . .
C(5) C -0.0749(8) 0.6885(4) 0.0038(2) 0.038(2) Uani 1.00 1 d . . .
C(6) C -0.1279(7) 0.7016(3) 0.0379(2) 0.034(2) Uani 1.00 1 d . . .
C(7) C -0.2739(8) 0.7079(4) 0.0951(2) 0.037(2) Uani 1.00 1 d . . .
C(8) C -0.1645(8) 0.7411(4) 0.1061(2) 0.035(2) Uani 1.00 1 d . . .
C(9) C -0.3309(10) 0.6961(5) 0.1683(2) 0.065(3) Uani 1.00 1 d . . .
C(10) C -0.2644(11) 0.7611(6) 0.1770(2) 0.071(3) Uani 1.00 1 d . . .
C(11) C 0.4747(12) 0.4963(9) -0.1427(3) 0.128(6) Uani 1.00 1 d . . .
C(12) C 0.5562(13) 0.5479(6) -0.1364(3) 0.091(4) Uani 1.00 1 d . . .
C(13) C 0.3655(8) 0.5193(4) -0.0754(2) 0.036(2) Uani 1.00 1 d . . .
C(14) C 0.4718(8) 0.5547(4) -0.0643(2) 0.038(2) Uani 1.00 1 d . . .
C(15) C 0.3199(7) 0.5603(3) -0.0082(2) 0.035(2) Uani 1.00 1 d . . .
C(16) C 0.2669(7) 0.5729(3) 0.0261(2) 0.032(2) Uani 1.00 1 d . . .
C(17) C 0.1143(8) 0.5838(4) 0.0811(2) 0.035(2) Uani 1.00 1 d . . .
C(18) C 0.2233(7) 0.6179(4) 0.0922(2) 0.032(2) Uani 1.00 1 d . . .
C(19) C 0.0569(14) 0.5716(8) 0.1540(3) 0.119(5) Uani 1.00 1 d . . .
C(20) C 0.1407(11) 0.6197(7) 0.1665(2) 0.089(4) Uani 1.00 1 d . . .
C(21) C -0.2326(9) 0.4770(5) 0.2706(2) 0.045(2) Uani 1.00 1 d . . .
C(22) C -0.2027(9) 0.5042(4) 0.2306(2) 0.045(2) Uani 1.00 1 d . . .
C(23) C 0.0478(9) 0.2824(5) 0.2673(2) 0.047(2) Uani 1.00 1 d . . .
C(24) C 0.500000(10) 0.3795(15) 0.250000(10) 0.132(11) Uani 1.00 2 d S . .
C(25) C 0.5883(16) 0.3452(9) 0.2320(5) 0.122(7) Uani 1.00 1 d . . .
C(26) C 0.5931(10) 0.2779(8) 0.2311(3) 0.092(5) Uani 1.00 1 d . . .
C(27) C 0.5000 0.2410(17) 0.2500 0.106(6) Uiso 0.54(3) 2 d SP . .
C(28) C 0.5000 0.1821(16) 0.2500 0.062(9) Uiso 0.54(3) 2 d SP . .
H(1) H 0.1206 0.5730 -0.1157 0.050 Uiso 1.00 1 c R . .
H(2) H 0.0585 0.5930 -0.1551 0.050 Uiso 1.00 1 c R . .
H(3) H 0.0935 0.7042 -0.1378 0.057 Uiso 1.00 1 c R . .
H(4) H 0.2218 0.6653 -0.1427 0.057 Uiso 1.00 1 c R . .
H(5) H -0.3947 0.6883 0.1864 0.079 Uiso 1.00 1 c R . .
H(6) H -0.2677 0.6616 0.1699 0.079 Uiso 1.00 1 c R . .
H(7) H -0.2395 0.7620 0.2033 0.085 Uiso 1.00 1 c R . .
H(8) H -0.3251 0.7957 0.1714 0.085 Uiso 1.00 1 c R . .
H(9) H 0.5246 0.4566 -0.1401 0.155 Uiso 1.00 1 c R . .
H(10) H 0.4470 0.5023 -0.1686 0.155 Uiso 1.00 1 c R . .
H(11) H 0.5180 0.5868 -0.1476 0.110 Uiso 1.00 1 c R . .
H(12) H 0.6326 0.5368 -0.1492 0.110 Uiso 1.00 1 c R . .
H(13) H -0.0127 0.5773 0.1705 0.142 Uiso 1.00 1 c R . .
H(14) H 0.0940 0.5286 0.1578 0.142 Uiso 1.00 1 c R . .
H(15) H 0.1936 0.5964 0.1849 0.107 Uiso 1.00 1 c R . .
H(16) H 0.0961 0.6547 0.1785 0.107 Uiso 1.00 1 c R . .
H(17) H 0.5000 0.4268 0.2500 0.157 Uiso 1.00 2 c R . .
H(18) H 0.6532 0.3699 0.2198 0.144 Uiso 1.00 1 c R . .
H(19) H 0.6542 0.2539 0.2170 0.109 Uiso 1.00 1 c R . .

loop_
_atom_site_aniso_label
_atom_site_aniso_U_11
_atom_site_aniso_U_22
_atom_site_aniso_U_33
_atom_site_aniso_U_12
_atom_site_aniso_U_13
_atom_site_aniso_U_23
Fe(1) 0.0425(10) 0.0367(10) 0.0274(8) 0.0000 0.0042(7) 0.0000
S(2) 0.0354(12) 0.0595(15) 0.0311(11) -0.0147(10) 0.0050(9) -0.0061(10)
S(3) 0.0359(12) 0.0457(13) 0.0360(12) -0.0101(10) 0.0063(9) -0.0043(10)
S(4) 0.0376(12) 0.0592(15) 0.0277(11) -0.0143(11) 0.0041(9) -0.0058(10)
S(5) 0.0336(11) 0.0482(14) 0.0369(12) -0.0121(10) 0.0062(9) -0.0075(9)
S(6) 0.0346(12) 0.0538(14) 0.0355(11) -0.0107(10) 0.0034(9) -0.0053(10)
S(7) 0.0375(12) 0.0534(14) 0.0356(11) -0.0083(10) 0.0034(9) -0.0082(10)
S(8) 0.0394(12) 0.0568(15) 0.0399(12) -0.0078(11) 0.0066(9) -0.0144(11)
S(9) 0.0340(12) 0.0514(14) 0.0350(11) -0.0076(10) 0.0069(9) -0.0100(10)
S(10) 0.0345(12) 0.0458(14) 0.0405(12) -0.0077(10) 0.0061(9) -0.0067(10)
S(11) 0.0501(15) 0.0520(15) 0.0582(15) -0.0048(12) 0.0269(12) -0.0058(12)
S(12) 0.0364(13) 0.0659(16) 0.0467(13) -0.0090(11) 0.0079(10) -0.0269(12)
S(13) 0.0402(13) 0.093(2) 0.0419(13) -0.0233(14) 0.0160(10) -0.0223(13)
S(14) 0.0370(12) 0.0476(14) 0.0489(13) -0.0069(10) 0.0171(10) -0.0033(11)
S(15) 0.0656(17) 0.0602(17) 0.0387(13) -0.0208(13) 0.0185(12) -0.0133(11)
S(16) 0.0715(17) 0.0662(18) 0.0356(12) -0.0059(14) 0.0000(12) -0.0121(12)
S(17) 0.0366(12) 0.0617(15) 0.0450(13) -0.0112(11) 0.0103(10) -0.0012(11)
O(1) 0.053(4) 0.092(5) 0.052(4) 0.015(3) 0.030(3) 0.006(3)
O(2) 0.056(4) 0.074(4) 0.051(4) 0.025(3) 0.007(3) 0.011(3)
O(3) 0.042(3) 0.062(4) 0.028(3) 0.002(3) 0.010(2) 0.002(2)
O(4) 0.055(3) 0.052(4) 0.034(3) 0.008(3) 0.012(2) 0.005(2)
O(5) 0.056(4) 0.042(3) 0.037(3) 0.003(3) -0.002(2) 0.000(2)
O(6) 0.074(5) 0.055(4) 0.075(5) 0.006(4) 0.008(3) 0.016(3)
O(7) 0.085(8) 0.066(7) 0.115(9) 0.0000 0.036(7) 0.0000
C(1) 0.040(4) 0.047(5) 0.037(4) 0.003(4) 0.011(3) -0.003(4)
C(2) 0.056(6) 0.044(5) 0.043(5) -0.008(4) 0.005(4) -0.007(4)
C(3) 0.028(4) 0.039(4) 0.024(4) 0.002(3) 0.002(3) 0.003(3)
C(4) 0.027(4) 0.040(5) 0.033(4) -0.003(3) 0.008(3) -0.002(3)
C(5) 0.033(4) 0.042(5) 0.037(4) -0.001(3) -0.002(3) -0.004(3)
C(6) 0.037(4) 0.034(4) 0.030(4) 0.005(3) -0.008(3) 0.003(3)
C(7) 0.050(5) 0.039(5) 0.022(4) -0.002(4) 0.000(3) 0.004(3)
C(8) 0.044(5) 0.034(4) 0.028(4) -0.004(4) 0.004(3) -0.000(3)
C(9) 0.070(7) 0.086(8) 0.041(5) 0.012(6) 0.024(5) 0.028(5)
C(10) 0.068(7) 0.104(9) 0.040(5) 0.004(7) 0.008(5) -0.016(5)
C(11) 0.081(9) 0.250(19) 0.055(7) -0.097(11) 0.030(6) -0.046(10)
C(12) 0.129(11) 0.085(9) 0.061(7) -0.060(8) 0.046(7) -0.027(6)
C(13) 0.039(5) 0.031(4) 0.037(4) -0.010(3) -0.001(3) -0.008(3)
C(14) 0.035(4) 0.044(5) 0.035(4) 0.000(4) 0.010(3) -0.007(3)
C(15) 0.036(4) 0.035(4) 0.033(4) -0.002(3) 0.006(3) -0.004(3)
C(16) 0.031(4) 0.033(4) 0.031(4) 0.001(3) -0.000(3) -0.001(3)
C(17) 0.039(4) 0.030(4) 0.037(4) -0.003(3) 0.009(3) 0.005(3)
C(18) 0.039(4) 0.032(4) 0.026(4) -0.000(3) 0.008(3) -0.005(3)
C(19) 0.137(12) 0.183(16) 0.036(6) -0.091(12) 0.010(7) 0.017(8)
C(20) 0.092(8) 0.141(11) 0.034(5) -0.063(9) 0.006(5) 0.008(6)
C(21) 0.037(5) 0.052(6) 0.046(5) -0.009(4) 0.009(4) -0.001(4)
C(22) 0.046(5) 0.057(6) 0.032(4) -0.002(4) 0.005(4) 0.004(4)
C(23) 0.053(6) 0.050(6) 0.039(4) 0.009(4) 0.023(4) 0.012(4)
C(24) 0.10(2) 0.12(2) 0.17(2) 0.0000 -0.042(18) 0.0000
C(25) 0.090(13) 0.119(15) 0.152(17) 0.009(10) -0.056(11) -0.015(12)
C(26) 0.051(7) 0.156(14) 0.065(7) 0.013(8) -0.025(6) -0.006(8)

loop_
_atom_type_symbol
_atom_type_description
_atom_type_scat_dispersion_real
_atom_type_scat_dispersion_imag
_atom_type_scat_source
C C 0.003 0.002
;
International Tables for Crystallography
(1992, Vol. C, Tables 4.2.6.8 and 6.1.1.4)
;
H H 0.000 0.000
;
International Tables for Crystallography
(1992, Vol. C, Table 6.1.1.4)
;
N N 0.006 0.003
;
International Tables for Crystallography
(1992, Vol. C, Tables 4.2.6.8 and 6.1.1.4)
;
O O 0.011 0.006
;
International Tables for Crystallography
(1992, Vol. C, Tables 4.2.6.8 and 6.1.1.4)
;
S S 0.125 0.123
;
International Tables for Crystallography
(1992, Vol. C, Tables 4.2.6.8 and 6.1.1.4)
;
Fe Fe 0.346 0.844
;
International Tables for Crystallography
(1992, Vol. C, Tables 4.2.6.8 and 6.1.1.4)
;

loop_
_geom_angle_atom_site_label_1
_geom_angle_atom_site_label_2
_geom_angle_atom_site_label_3
_geom_angle
_geom_angle_publ_flag
_geom_angle_site_symmetry_1
_geom_angle_site_symmetry_2
_geom_angle_site_symmetry_3
O(3) Fe(1) O(3) 161.1(2) yes . . 2_555
O(3) Fe(1) O(4) 80.2(2) yes . . .
O(3) Fe(1) O(4) 87.9(2) yes . . 2_555
O(3) Fe(1) O(5) 96.0(2) yes . . .
O(3) Fe(1) O(5) 98.4(2) yes . . 2_555
O(3) Fe(1) O(4) 87.9(2) yes 2_555 . .
O(3) Fe(1) O(4) 80.2(2) yes 2_555 . 2_555
O(3) Fe(1) O(5) 98.4(2) yes 2_555 . .
O(3) Fe(1) O(5) 96.0(2) yes 2_555 . 2_555
O(4) Fe(1) O(4) 102.0(2) yes . . 2_555
O(4) Fe(1) O(5) 168.0(2) yes . . .
O(4) Fe(1) O(5) 89.1(2) yes . . 2_555
O(4) Fe(1) O(5) 89.1(2) yes 2_555 . .
O(4) Fe(1) O(5) 168.0(2) yes 2_555 . 2_555
O(5) Fe(1) O(5) 80.1(2) yes . . 2_555
C(14) S(2) C(15) 95.6(3) yes . . .
C(16) S(3) C(17) 95.2(3) yes . . .
C(16) S(4) C(18) 94.8(3) yes . . .
C(13) S(5) C(15) 95.1(3) yes . . .
C(4) S(6) C(5) 95.6(3) yes . . .
C(6) S(7) C(8) 94.8(3) yes . . .
C(1) S(8) C(3) 101.1(3) yes . . .
C(3) S(9) C(5) 95.4(3) yes . . .
C(6) S(10) C(7) 95.8(3) yes . . .
C(7) S(11) C(9) 98.8(4) yes . . .
C(11) S(12) C(13) 101.6(5) yes . . .
C(12) S(13) C(14) 101.7(5) yes . . .
C(17) S(14) C(19) 98.3(5) yes . . .
C(18) S(15) C(20) 103.6(4) yes . . .
C(8) S(16) C(10) 102.5(4) yes . . .
C(2) S(17) C(4) 102.0(4) yes . . .
Fe(1) O(3) C(21) 115.9(5) yes . . .
Fe(1) O(4) C(22) 115.3(5) yes . . .
Fe(1) O(5) C(23) 115.3(5) yes . . .
C(26) N(2) C(26) 124(2) yes . . 2_655
C(26) N(2) C(27) 118.2(15) yes . . .
C(26) N(2) C(28) 118.2(15) yes . . .
C(26) N(2) C(27) 118.2(15) yes 2_655 . .
C(26) N(2) C(28) 118.2(15) yes 2_655 . .
C(27) N(2) C(28) 0.0000 yes . . .
S(8) C(1) C(2) 114.8(6) yes . . .
S(17) C(2) C(1) 113.9(6) yes . . .
S(8) C(3) S(9) 115.3(4) yes . . .
S(8) C(3) C(4) 128.3(6) yes . . .
S(9) C(3) C(4) 116.4(5) yes . . .
S(6) C(4) S(17) 114.2(4) yes . . .
S(6) C(4) C(3) 117.2(6) yes . . .
S(17) C(4) C(3) 128.6(6) yes . . .
S(6) C(5) S(9) 115.4(4) yes . . .
S(6) C(5) C(6) 124.4(6) yes . . .
S(9) C(5) C(6) 120.2(6) yes . . .
S(7) C(6) S(10) 115.2(4) yes . . .
S(7) C(6) C(5) 121.3(6) yes . . .
S(10) C(6) C(5) 123.5(6) yes . . .
S(10) C(7) S(11) 116.0(4) yes . . .
S(10) C(7) C(8) 116.8(6) yes . . .
S(11) C(7) C(8) 127.2(6) yes . . .
S(7) C(8) S(16) 113.6(4) yes . . .
S(7) C(8) C(7) 117.3(6) yes . . .
S(16) C(8) C(7) 128.9(6) yes . . .
S(11) C(9) C(10) 113.0(7) yes . . .
S(16) C(10) C(9) 114.4(7) yes . . .
S(12) C(11) C(12) 126.0(11) yes . . .
S(13) C(12) C(11) 120.8(9) yes . . .
S(5) C(13) S(12) 114.9(4) yes . . .
S(5) C(13) C(14) 117.4(6) yes . . .
S(12) C(13) C(14) 127.6(6) yes . . .
S(2) C(14) S(13) 114.9(4) yes . . .
S(2) C(14) C(13) 116.5(6) yes . . .
S(13) C(14) C(13) 128.6(6) yes . . .
S(2) C(15) S(5) 115.4(4) yes . . .
S(2) C(15) C(16) 122.0(6) yes . . .
S(5) C(15) C(16) 122.6(6) yes . . .
S(3) C(16) S(4) 115.6(4) yes . . .
S(3) C(16) C(15) 122.8(5) yes . . .
S(4) C(16) C(15) 121.6(6) yes . . .
S(3) C(17) S(14) 116.9(4) yes . . .
S(3) C(17) C(18) 116.8(6) yes . . .
S(14) C(17) C(18) 126.2(6) yes . . .
S(4) C(18) S(15) 115.9(4) yes . . .
S(4) C(18) C(17) 117.4(6) yes . . .
S(15) C(18) C(17) 126.6(6) yes . . .
S(14) C(19) C(20) 123.0(10) yes . . .
S(15) C(20) C(19) 122.3(8) yes . . .
O(1) C(21) O(3) 127.3(8) yes . . .
O(1) C(21) C(22) 119.6(8) yes . . .
O(3) C(21) C(22) 113.0(7) yes . . .
O(2) C(22) O(4) 125.9(8) yes . . .
O(2) C(22) C(21) 118.9(8) yes . . .
O(4) C(22) C(21) 115.1(7) yes . . .
O(5) C(23) O(6) 125.3(8) yes . . .
O(5) C(23) C(23) 114.4(8) yes . . 2_555
O(6) C(23) C(23) 120.2(8) yes . . 2_555
C(25) C(24) C(25) 117(2) yes . . 2_655
C(24) C(25) C(26) 123.9(18) yes . . .
N(2) C(26) C(25) 115.6(18) yes . . .
N(2) C(26) C(27) 3.7(18) yes . . .
C(25) C(26) C(27) 119.3(17) yes . . .
N(2) C(27) C(26) 58.1(14) yes . . .
N(2) C(27) C(26) 58.1(14) yes . . 2_655
N(2) C(27) C(28) 180.0000 yes . . .
C(26) C(27) C(26) 116(2) yes . . 2_655
C(26) C(27) C(28) 121.9(14) yes . . .
C(26) C(27) C(28) 121.9(14) yes 2_655 . .
N(1) C(28) N(2) 180.00(1) yes . . .
N(1) C(28) C(27) 180.0000 yes . . .
N(2) C(28) C(27) 0.0000 yes . . .
S(8) C(1) H(1) 107.8 no . . .
S(8) C(1) H(2) 108.5 no . . .
C(2) C(1) H(1) 107.7 no . . .
C(2) C(1) H(2) 108.5 no . . .
H(1) C(1) H(2) 109.4 no . . .
S(17) C(2) H(3) 108.7 no . . .
S(17) C(2) H(4) 108.0 no . . .
C(1) C(2) H(3) 107.5 no . . .
C(1) C(2) H(4) 109.3 no . . .
H(3) C(2) H(4) 109.4 no . . .
S(11) C(9) H(5) 108.4 no . . .
S(11) C(9) H(6) 108.2 no . . .
C(10) C(9) H(5) 109.3 no . . .
C(10) C(9) H(6) 108.5 no . . .
H(5) C(9) H(6) 109.4 no . . .
S(16) C(10) H(7) 108.3 no . . .
S(16) C(10) H(8) 108.3 no . . .
C(9) C(10) H(7) 108.5 no . . .
C(9) C(10) H(8) 107.8 no . . .
H(7) C(10) H(8) 109.5 no . . .
S(12) C(11) H(9) 106.8 no . . .
S(12) C(11) H(10) 103.7 no . . .
C(12) C(11) H(9) 107.6 no . . .
C(12) C(11) H(10) 102.5 no . . .
H(9) C(11) H(10) 109.5 no . . .
S(13) C(12) H(11) 106.0 no . . .
S(13) C(12) H(12) 106.0 no . . .
C(11) C(12) H(11) 108.9 no . . .
C(11) C(12) H(12) 105.4 no . . .
H(11) C(12) H(12) 109.5 no . . .
S(14) C(19) H(13) 103.3 no . . .
S(14) C(19) H(14) 107.4 no . . .
C(20) C(19) H(13) 101.7 no . . .
C(20) C(19) H(14) 111.0 no . . .
H(13) C(19) H(14) 109.4 no . . .
S(15) C(20) H(15) 104.4 no . . .
S(15) C(20) H(16) 107.0 no . . .
C(19) C(20) H(15) 101.8 no . . .
C(19) C(20) H(16) 111.1 no . . .
H(15) C(20) H(16) 109.5 no . . .
C(25) C(24) H(17) 121.3 no . . .
C(25) C(24) H(17) 121.3 no 2_655 . .
C(24) C(25) H(18) 117.1 no . . .
C(26) C(25) H(18) 118.9 no . . .
N(2) C(26) H(19) 121.2 no . . .
C(25) C(26) H(19) 123.1 no . . .
C(27) C(26) H(19) 117.5 no . . .

loop_
_geom_bond_atom_site_label_1
_geom_bond_atom_site_label_2
_geom_bond_distance
_geom_bond_publ_flag
_geom_bond_site_symmetry_1
_geom_bond_site_symmetry_2
Fe(1) O(3) 2.008(5) yes . .
Fe(1) O(3) 2.008(5) yes . 2_555
Fe(1) O(4) 2.011(5) yes . .
Fe(1) O(4) 2.011(6) yes . 2_555
Fe(1) O(5) 2.011(6) yes . .
Fe(1) O(5) 2.011(6) yes . 2_555
S(2) C(14) 1.745(8) yes . .
S(2) C(15) 1.733(8) yes . .
S(3) C(16) 1.732(8) yes . .
S(3) C(17) 1.734(8) yes . .
S(4) C(16) 1.738(7) yes . .
S(4) C(18) 1.734(8) yes . .
S(5) C(13) 1.749(8) yes . .
S(5) C(15) 1.733(8) yes . .
S(6) C(4) 1.748(8) yes . .
S(6) C(5) 1.726(8) yes . .
S(7) C(6) 1.748(7) yes . .
S(7) C(8) 1.748(8) yes . .
S(8) C(1) 1.793(8) yes . .
S(8) C(3) 1.743(7) yes . .
S(9) C(3) 1.753(7) yes . .
S(9) C(5) 1.747(8) yes . .
S(10) C(6) 1.729(8) yes . .
S(10) C(7) 1.739(7) yes . .
S(11) C(7) 1.738(8) yes . .
S(11) C(9) 1.791(9) yes . .
S(12) C(11) 1.736(13) yes . .
S(12) C(13) 1.758(8) yes . .
S(13) C(12) 1.787(11) yes . .
S(13) C(14) 1.729(8) yes . .
S(14) C(17) 1.742(8) yes . .
S(14) C(19) 1.791(11) yes . .
S(15) C(18) 1.757(7) yes . .
S(15) C(20) 1.790(12) yes . .
S(16) C(8) 1.746(8) yes . .
S(16) C(10) 1.809(11) yes . .
S(17) C(2) 1.810(9) yes . .
S(17) C(4) 1.739(8) yes . .
O(1) C(21) 1.216(11) yes . .
O(2) C(22) 1.241(11) yes . .
O(3) C(21) 1.275(11) yes . .
O(4) C(22) 1.259(11) yes . .
O(5) C(23) 1.273(11) yes . .
O(6) C(23) 1.244(12) yes . .
N(1) C(28) 1.24(4) yes . .
N(2) C(26) 1.35(2) yes . .
N(2) C(26) 1.35(2) yes . 2_655
N(2) C(27) 0.10(5) yes . .
N(2) C(28) 1.29(4) yes . .
C(1) C(2) 1.509(12) yes . .
C(3) C(4) 1.358(10) yes . .
C(5) C(6) 1.367(11) yes . .
C(7) C(8) 1.349(11) yes . .
C(9) C(10) 1.499(16) yes . .
C(11) C(12) 1.34(2) yes . .
C(13) C(14) 1.347(11) yes . .
C(15) C(16) 1.371(10) yes . .
C(17) C(18) 1.356(11) yes . .
C(19) C(20) 1.35(2) yes . .
C(21) C(22) 1.556(12) yes . .
C(23) C(23) 1.533(12) yes . 2_555
C(24) C(25) 1.32(2) yes . .
C(24) C(25) 1.32(2) yes . 2_655
C(25) C(26) 1.35(2) yes . .
C(26) C(27) 1.40(2) yes . .
C(27) C(28) 1.18(4) yes . .
C(1) H(1) 0.951 no . .
C(1) H(2) 0.951 no . .
C(2) H(3) 0.951 no . .
C(2) H(4) 0.950 no . .
C(9) H(5) 0.950 no . .
C(9) H(6) 0.950 no . .
C(10) H(7) 0.950 no . .
C(10) H(8) 0.951 no . .
C(11) H(9) 0.951 no . .
C(11) H(10) 0.950 no . .
C(12) H(11) 0.951 no . .
C(12) H(12) 0.950 no . .
C(19) H(13) 0.950 no . .
C(19) H(14) 0.951 no . .
C(20) H(15) 0.950 no . .
C(20) H(16) 0.950 no . .
C(24) H(17) 0.951 no . .
C(25) H(18) 0.950 no . .
C(26) H(19) 0.950 no . .

loop_
_geom_contact_atom_site_label_1
_geom_contact_atom_site_label_2
_geom_contact_distance
_geom_contact_publ_flag
_geom_contact_site_symmetry_1
_geom_contact_site_symmetry_2
S(3) C(5) 3.674(8) ? . .
S(4) S(11) 3.530(3) ? . 1_655
S(5) S(14) 3.558(3) ? . 3_565
S(6) C(16) 3.624(8) ? . .
S(7) S(14) 3.692(3) ? . .
S(7) S(17) 3.666(3) ? . 7_565
S(7) C(17) 3.636(8) ? . .
S(8) S(13) 3.349(3) ? . 1_455
S(9) S(13) 3.367(3) ? . 1_455
S(10) C(5) 3.626(8) ? . 7_465
S(11) S(4) 3.530(3) ? . 1_455
S(11) S(12) 3.632(3) ? . 3_565
S(11) S(15) 3.598(3) ? . 1_455
S(11) C(2) 3.694(9) ? . 7_465
S(12) S(11) 3.632(3) ? . 3_565
S(12) S(14) 3.405(3) ? . 3_565
S(12) O(2) 3.410(6) ? . 3_565
S(12) C(1) 3.653(8) ? . .
S(13) S(8) 3.349(3) ? . 1_655
S(13) S(9) 3.367(3) ? . 1_655
S(14) S(5) 3.558(3) ? . 3_565
S(14) S(7) 3.692(3) ? . .
S(14) S(12) 3.405(3) ? . 3_565
S(14) C(8) 3.689(8) ? . .
S(15) S(11) 3.598(3) ? . 1_655
S(15) S(17) 3.618(3) ? . 7_565
S(15) O(6) 3.566(7) ? . 6_555
S(15) C(2) 3.623(9) ? . 7_565
S(16) C(12) 3.637(12) ? . 7_565
S(16) C(26) 3.517(11) ? . 5_455
S(17) S(7) 3.666(3) ? . 7_565
S(17) S(15) 3.618(3) ? . 7_565
O(1) O(7) 2.945(9) ? . .
O(1) C(11) 3.299(14) ? . 4_465
O(1) C(12) 3.160(13) ? . 4_465
O(1) C(19) 3.646(15) ? . 2_555
O(1) C(20) 3.414(14) ? . 2_555
O(1) C(24) 3.27(2) ? . 1_455
O(2) S(12) 3.410(6) ? . 3_565
O(2) O(7) 2.844(7) ? . .
O(2) N(1) 3.421(15) ? . 5_455
O(2) C(9) 3.482(12) ? . .
O(2) C(11) 3.284(13) ? . 3_565
O(3) C(19) 3.671(15) ? . 2_555
O(3) C(25) 3.606(18) ? . 1_455
O(4) N(1) 3.24(2) ? . 5_455
O(4) C(1) 3.541(10) ? . 3_565
O(4) C(19) 3.358(15) ? . .
O(5) C(1) 3.357(10) ? . 4_565
O(5) C(2) 3.291(10) ? . 4_565
O(5) C(25) 3.521(18) ? . 2_655
O(5) C(26) 3.682(13) ? . 2_655
O(6) S(15) 3.566(7) ? . 6_545
O(6) O(7) 2.980(11) ? . 5_545
O(6) C(9) 3.339(12) ? . 6_445
O(6) C(26) 3.456(13) ? . 2_655
O(7) O(1) 2.945(9) ? . .
O(7) O(1) 2.945(9) ? . 2_455
O(7) O(2) 2.844(7) ? . .
O(7) O(2) 2.844(7) ? . 2_455
O(7) O(6) 2.980(11) ? . 5_455
O(7) O(6) 2.980(11) ? . 6_455
O(7) C(22) 3.682(10) ? . .
O(7) C(22) 3.682(10) ? . 2_455
N(1) O(2) 3.421(15) ? . 5_545
N(1) O(2) 3.421(15) ? . 6_545
N(1) O(4) 3.24(2) ? . 5_545
N(1) O(4) 3.24(2) ? . 6_545
N(1) C(19) 3.593(14) ? . 5_545
N(1) C(19) 3.593(14) ? . 6_545
N(1) C(20) 3.338(10) ? . 5_545
N(1) C(20) 3.338(10) ? . 6_545
N(1) C(22) 3.19(2) ? . 5_545
N(1) C(22) 3.19(2) ? . 6_545
N(2) C(10) 3.667(10) ? . 5_545
N(2) C(10) 3.667(10) ? . 6_545
C(1) S(12) 3.653(8) ? . .
C(1) O(4) 3.541(10) ? . 3_565
C(1) O(5) 3.357(10) ? . 4_564
C(2) S(11) 3.694(9) ? . 7_465
C(2) S(15) 3.623(9) ? . 7_565
C(2) O(5) 3.291(10) ? . 4_564
C(3) C(7) 3.585(11) ? . 7_465
C(5) S(3) 3.674(8) ? . .
C(5) S(10) 3.626(8) ? . 7_465
C(7) C(3) 3.585(11) ? . 7_465
C(8) S(14) 3.689(8) ? . .
C(9) O(2) 3.482(12) ? . .
C(9) O(6) 3.339(12) ? . 6_455
C(9) C(23) 3.686(14) ? . 6_455
C(10) N(2) 3.667(10) ? . 5_455
C(10) C(23) 3.614(14) ? . 6_455
C(10) C(26) 3.629(15) ? . 6_555
C(10) C(27) 3.677(11) ? . 5_455
C(11) O(1) 3.299(14) ? . 4_664
C(11) O(2) 3.284(13) ? . 3_565
C(12) S(16) 3.637(12) ? . 7_565
C(12) O(1) 3.160(13) ? . 4_664
C(16) S(6) 3.624(8) ? . .
C(17) S(7) 3.636(8) ? . .
C(19) O(1) 3.646(15) ? . 2_555
C(19) O(3) 3.671(15) ? . 2_555
C(19) O(4) 3.358(15) ? . .
C(19) N(1) 3.593(14) ? . 5_455
C(19) C(21) 3.670(16) ? . 2_555
C(20) O(1) 3.414(14) ? . 2_555
C(20) N(1) 3.338(10) ? . 5_455
C(20) C(28) 3.565(16) ? . 5_455
C(21) C(19) 3.670(16) ? . 2_555
C(21) C(24) 3.428(19) ? . 1_455
C(21) C(25) 3.47(2) ? . 1_455
C(22) O(7) 3.682(10) ? . .
C(22) N(1) 3.19(2) ? . 5_455
C(23) C(9) 3.686(14) ? . 6_445
C(23) C(10) 3.614(14) ? . 6_445
C(23) C(26) 3.694(14) ? . 2_655
C(24) O(1) 3.27(2) ? . 1_655
C(24) O(1) 3.27(2) ? . 2_555
C(24) C(21) 3.428(19) ? . 1_655
C(24) C(21) 3.428(19) ? . 2_555
C(25) O(3) 3.606(18) ? . 1_655
C(25) O(5) 3.521(18) ? . 2_655
C(25) C(21) 3.47(2) ? . 1_655
C(26) S(16) 3.517(11) ? . 5_545
C(26) O(5) 3.682(13) ? . 2_655
C(26) O(6) 3.456(13) ? . 2_655
C(26) C(10) 3.629(15) ? . 6_545
C(26) C(23) 3.694(14) ? . 2_655
C(27) C(10) 3.677(11) ? . 5_545
C(27) C(10) 3.677(11) ? . 6_545
C(28) C(20) 3.565(16) ? . 5_545
C(28) C(20) 3.565(16) ? . 6_545
Fe(1) H(2) 3.374 ? . 3_565
Fe(1) H(2) 3.374 ? . 4_565
S(4) H(9) 3.363 ? . 3_665
S(5) H(1) 3.039 ? . .
S(8) H(8) 3.012 ? . 7_465
S(8) H(12) 3.508 ? . 1_455
S(8) H(14) 3.291 ? . 3_565
S(11) H(3) 2.866 ? . 7_465
S(11) H(9) 3.321 ? . 3_565
S(12) H(1) 2.837 ? . .
S(12) H(6) 3.432 ? . 3_565
S(14) H(1) 3.107 ? . 3_565
S(15) H(3) 3.186 ? . 7_565
S(15) H(4) 3.570 ? . 7_565
S(15) H(9) 3.233 ? . 3_665
S(15) H(19) 3.628 ? . 5_455
S(16) H(11) 2.957 ? . 7_565
S(16) H(16) 3.423 ? . .
S(16) H(19) 3.623 ? . 5_455
O(1) H(9) 3.180 ? . 4_465
O(1) H(10) 2.891 ? . 4_465
O(1) H(11) 3.363 ? . 4_465
O(1) H(12) 2.419 ? . 4_465
O(1) H(14) 3.031 ? . 2_555
O(1) H(15) 2.520 ? . 2_555
O(1) H(17) 2.644 ? . 1_455
O(1) H(18) 3.535 ? . 1_455
O(2) H(5) 3.257 ? . .
O(2) H(6) 2.835 ? . .
O(2) H(9) 3.571 ? . 3_565
O(2) H(10) 2.515 ? . 3_565
O(2) H(13) 3.281 ? . .
O(2) H(17) 3.551 ? . 1_455
O(2) H(18) 3.593 ? . 1_455
O(3) H(2) 3.053 ? . 4_565
O(3) H(7) 3.652 ? . 6_445
O(3) H(8) 3.212 ? . 6_445
O(3) H(12) 3.400 ? . 4_465
O(3) H(14) 2.884 ? . 2_555
O(3) H(15) 3.511 ? . 2_555
O(3) H(18) 3.180 ? . 1_455
O(4) H(1) 3.688 ? . 3_565
O(4) H(2) 2.658 ? . 3_565
O(4) H(13) 2.732 ? . .
O(4) H(14) 3.118 ? . .
O(4) H(18) 3.339 ? . 1_455
O(5) H(2) 2.646 ? . 4_565
O(5) H(3) 3.004 ? . 4_565
O(5) H(4) 3.037 ? . 4_565
O(5) H(8) 3.260 ? . 6_445
O(5) H(18) 2.868 ? . 2_655
O(5) H(19) 3.282 ? . 2_655
O(6) H(3) 3.161 ? . 4_565
O(6) H(4) 3.643 ? . 4_565
O(6) H(5) 3.437 ? . 5_545
O(6) H(5) 2.494 ? . 6_445
O(6) H(7) 3.384 ? . 5_545
O(6) H(8) 3.529 ? . 6_445
O(6) H(15) 3.642 ? . 6_545
O(6) H(19) 2.682 ? . 2_655
O(7) H(5) 3.117 ? . .
O(7) H(5) 3.117 ? . 2_455
O(7) H(10) 3.565 ? . 3_565
O(7) H(10) 3.565 ? . 4_465
O(7) H(17) 3.434 ? . 1_455
N(1) H(13) 2.927 ? . 5_545
N(1) H(13) 2.927 ? . 6_545
N(1) H(15) 3.144 ? . 5_545
N(1) H(15) 3.144 ? . 6_545
N(1) H(16) 2.830 ? . 5_545
N(1) H(16) 2.830 ? . 6_545
N(2) H(7) 2.915 ? . 5_545
N(2) H(7) 2.915 ? . 6_545
N(2) H(16) 3.303 ? . 5_545
N(2) H(16) 3.303 ? . 6_545
C(1) H(8) 3.486 ? . 7_465
C(1) H(14) 3.324 ? . 3_565
C(2) H(8) 3.666 ? . 7_465
C(9) H(3) 3.493 ? . 7_465
C(10) H(3) 3.665 ? . 7_465
C(13) H(1) 3.033 ? . .
C(18) H(9) 3.377 ? . 3_665
C(19) H(1) 3.656 ? . 3_565
C(19) H(2) 3.515 ? . 3_565
C(20) H(19) 3.228 ? . 5_455
C(21) H(12) 3.217 ? . 4_465
C(21) H(14) 3.020 ? . 2_555
C(21) H(15) 2.883 ? . 2_555
C(21) H(17) 2.988 ? . 1_455
C(21) H(18) 3.002 ? . 1_455
C(22) H(2) 3.667 ? . 3_565
C(22) H(10) 3.254 ? . 3_565
C(22) H(13) 3.291 ? . .
C(22) H(15) 3.504 ? . 2_555
C(22) H(17) 3.527 ? . 1_455
C(22) H(18) 3.093 ? . 1_455
C(23) H(3) 3.363 ? . 4_565
C(23) H(5) 3.492 ? . 5_545
C(23) H(5) 2.990 ? . 6_445
C(23) H(7) 3.240 ? . 5_545
C(23) H(7) 3.407 ? . 6_445
C(23) H(8) 3.690 ? . 5_545
C(23) H(8) 3.231 ? . 6_445
C(23) H(18) 3.555 ? . 2_655
C(23) H(19) 3.143 ? . 2_655
C(24) H(11) 3.664 ? . 3_665
C(24) H(11) 3.664 ? . 4_565
C(25) H(7) 3.173 ? . 6_545
C(25) H(11) 3.404 ? . 3_665
C(26) H(7) 3.529 ? . 5_545
C(26) H(7) 2.717 ? . 6_545
C(26) H(16) 3.090 ? . 5_545
C(27) H(7) 2.928 ? . 5_545
C(27) H(7) 2.928 ? . 6_545
C(27) H(16) 3.247 ? . 5_545
C(27) H(16) 3.247 ? . 6_545
C(28) H(7) 3.313 ? . 5_545
C(28) H(7) 3.313 ? . 6_545
C(28) H(13) 3.499 ? . 5_545
C(28) H(13) 3.499 ? . 6_545
C(28) H(15) 3.552 ? . 5_545
C(28) H(15) 3.552 ? . 6_545
C(28) H(16) 2.800 ? . 5_545
C(28) H(16) 2.800 ? . 6_545
H(1) S(5) 3.039 ? . .
H(1) S(12) 2.837 ? . .
H(1) S(14) 3.107 ? . 3_565
H(1) O(4) 3.688 ? . 3_565
H(1) C(13) 3.033 ? . .
H(1) C(19) 3.656 ? . 3_565
H(1) H(14) 3.307 ? . 3_565
H(2) Fe(1) 3.374 ? . 3_565
H(2) O(3) 3.053 ? . 4_564
H(2) O(4) 2.658 ? . 3_565
H(2) O(5) 2.646 ? . 4_564
H(2) C(19) 3.515 ? . 3_565
H(2) C(22) 3.667 ? . 3_565
H(2) H(8) 3.312 ? . 7_465
H(2) H(13) 3.494 ? . 3_565
H(2) H(14) 2.903 ? . 3_565
H(3) S(11) 2.866 ? . 7_465
H(3) S(15) 3.186 ? . 7_565
H(3) O(5) 3.004 ? . 4_564
H(3) O(6) 3.161 ? . 4_564
H(3) C(9) 3.493 ? . 7_465
H(3) C(10) 3.665 ? . 7_465
H(3) C(23) 3.363 ? . 4_564
H(3) H(5) 3.386 ? . 7_465
H(3) H(8) 2.954 ? . 7_465
H(4) S(15) 3.570 ? . 7_565
H(4) O(5) 3.037 ? . 4_564
H(4) O(6) 3.643 ? . 4_564
H(4) H(11) 3.443 ? . .
H(4) H(18) 3.141 ? . 3_665
H(4) H(19) 3.380 ? . 3_665
H(5) O(2) 3.257 ? . .
H(5) O(6) 3.437 ? . 5_455
H(5) O(6) 2.494 ? . 6_455
H(5) O(7) 3.117 ? . .
H(5) C(23) 3.492 ? . 5_455
H(5) C(23) 2.990 ? . 6_455
H(5) H(3) 3.386 ? . 7_465
H(5) H(9) 3.566 ? . 3_565
H(6) S(12) 3.432 ? . 3_565
H(6) O(2) 2.835 ? . .
H(6) H(9) 3.671 ? . 3_565
H(6) H(13) 3.122 ? . .
H(7) O(3) 3.652 ? . 6_455
H(7) O(6) 3.384 ? . 5_455
H(7) N(2) 2.915 ? . 5_455
H(7) C(23) 3.240 ? . 5_455
H(7) C(23) 3.407 ? . 6_455
H(7) C(25) 3.173 ? . 6_555
H(7) C(26) 3.529 ? . 5_455
H(7) C(26) 2.717 ? . 6_555
H(7) C(27) 2.928 ? . 5_455
H(7) C(28) 3.313 ? . 5_455
H(7) H(18) 3.547 ? . 6_555
H(7) H(19) 2.905 ? . 6_555
H(8) S(8) 3.012 ? . 7_465
H(8) O(3) 3.212 ? . 6_455
H(8) O(5) 3.260 ? . 6_455
H(8) O(6) 3.529 ? . 6_455
H(8) C(1) 3.486 ? . 7_465
H(8) C(2) 3.666 ? . 7_465
H(8) C(23) 3.690 ? . 5_455
H(8) C(23) 3.231 ? . 6_455
H(8) H(2) 3.312 ? . 7_465
H(8) H(3) 2.954 ? . 7_465
H(9) S(4) 3.363 ? . 3_665
H(9) S(11) 3.321 ? . 3_565
H(9) S(15) 3.233 ? . 3_665
H(9) O(1) 3.180 ? . 4_664
H(9) O(2) 3.571 ? . 3_565
H(9) C(18) 3.377 ? . 3_665
H(9) H(5) 3.566 ? . 3_565
H(9) H(6) 3.671 ? . 3_565
H(9) H(15) 3.529 ? . 3_665
H(10) O(1) 2.891 ? . 4_664
H(10) O(2) 2.515 ? . 3_565
H(10) O(7) 3.565 ? . 3_565
H(10) C(22) 3.254 ? . 3_565
H(10) H(17) 3.270 ? . 3_665
H(10) H(18) 3.277 ? . 3_665
H(11) S(16) 2.957 ? . 7_565
H(11) O(1) 3.363 ? . 4_664
H(11) C(24) 3.664 ? . 3_665
H(11) C(25) 3.404 ? . 3_665
H(11) H(4) 3.443 ? . .
H(11) H(17) 3.611 ? . 3_665
H(11) H(18) 3.147 ? . 3_665
H(12) S(8) 3.508 ? . 1_655
H(12) O(1) 2.419 ? . 4_664
H(12) O(3) 3.400 ? . 4_664
H(12) C(21) 3.217 ? . 4_664
H(12) H(14) 3.133 ? . 3_665
H(12) H(15) 3.486 ? . 3_665
H(13) O(2) 3.281 ? . .
H(13) O(4) 2.732 ? . .
H(13) N(1) 2.927 ? . 5_455
H(13) C(22) 3.291 ? . .
H(13) C(28) 3.499 ? . 5_455
H(13) H(2) 3.494 ? . 3_565
H(13) H(6) 3.122 ? . .
H(14) S(8) 3.291 ? . 3_565
H(14) O(1) 3.031 ? . 2_555
H(14) O(3) 2.884 ? . 2_555
H(14) O(4) 3.118 ? . .
H(14) C(1) 3.324 ? . 3_565
H(14) C(21) 3.020 ? . 2_555
H(14) H(1) 3.307 ? . 3_565
H(14) H(2) 2.903 ? . 3_565
H(14) H(12) 3.133 ? . 3_665
H(15) O(1) 2.520 ? . 2_555
H(15) O(3) 3.511 ? . 2_555
H(15) O(6) 3.642 ? . 6_555
H(15) N(1) 3.144 ? . 5_455
H(15) C(21) 2.883 ? . 2_555
H(15) C(22) 3.504 ? . 2_555
H(15) C(28) 3.552 ? . 5_455
H(15) H(9) 3.529 ? . 3_665
H(15) H(12) 3.486 ? . 3_665
H(15) H(19) 3.390 ? . 5_455
H(16) S(16) 3.423 ? . .
H(16) N(1) 2.830 ? . 5_455
H(16) N(2) 3.303 ? . 5_455
H(16) C(26) 3.090 ? . 5_455
H(16) C(27) 3.247 ? . 5_455
H(16) C(28) 2.800 ? . 5_455
H(16) H(19) 2.466 ? . 5_455
H(17) O(1) 2.644 ? . 1_655
H(17) O(1) 2.644 ? . 2_555
H(17) O(2) 3.551 ? . 1_655
H(17) O(2) 3.551 ? . 2_555
H(17) O(7) 3.434 ? . 1_655
H(17) C(21) 2.988 ? . 1_655
H(17) C(21) 2.988 ? . 2_555
H(17) C(22) 3.527 ? . 1_655
H(17) C(22) 3.527 ? . 2_555
H(17) H(10) 3.270 ? . 3_665
H(17) H(10) 3.270 ? . 4_565
H(17) H(11) 3.611 ? . 3_665
H(17) H(11) 3.611 ? . 4_565
H(18) O(1) 3.535 ? . 1_655
H(18) O(2) 3.593 ? . 1_655
H(18) O(3) 3.180 ? . 1_655
H(18) O(4) 3.339 ? . 1_655
H(18) O(5) 2.868 ? . 2_655
H(18) C(21) 3.002 ? . 1_655
H(18) C(22) 3.093 ? . 1_655
H(18) C(23) 3.555 ? . 2_655
H(18) H(4) 3.141 ? . 3_665
H(18) H(7) 3.547 ? . 6_545
H(18) H(10) 3.277 ? . 3_665
H(18) H(11) 3.147 ? . 3_665
H(19) S(15) 3.628 ? . 5_545
H(19) S(16) 3.623 ? . 5_545
H(19) O(5) 3.282 ? . 2_655
H(19) O(6) 2.682 ? . 2_655
H(19) C(20) 3.228 ? . 5_545
H(19) C(23) 3.143 ? . 2_655
H(19) H(4) 3.380 ? . 3_665
H(19) H(7) 2.905 ? . 6_545
H(19) H(15) 3.390 ? . 5_545
H(19) H(16) 2.466 ? . 5_545

loop_
_geom_torsion_atom_site_label_1
_geom_torsion_atom_site_label_2
_geom_torsion_atom_site_label_3
_geom_torsion_atom_site_label_4
_geom_torsion
_geom_torsion_publ_flag
_geom_torsion_site_symmetry_1
_geom_torsion_site_symmetry_2
_geom_torsion_site_symmetry_3
_geom_torsion_site_symmetry_4
O(3) Fe(1) O(3) C(21) 45.4(10) ? . . 2_555 2_555
O(3) Fe(1) O(3) C(21) 45.4(10) ? 2_555 . . .
O(3) Fe(1) O(4) C(22) 6.0(6) ? . . . .
O(4) Fe(1) O(3) C(21) -6.4(6) ? . . . .
O(3) Fe(1) O(4) C(22) -159.3(6) ? . . 2_555 2_555
O(4) Fe(1) O(3) C(21) 96.2(6) ? 2_555 . . .
O(3) Fe(1) O(5) C(23) 99.9(6) ? . . . .
O(5) Fe(1) O(3) C(21) -174.9(6) ? . . . .
O(3) Fe(1) O(5) C(23) -92.3(6) ? . . 2_555 2_555
O(5) Fe(1) O(3) C(21) -94.0(6) ? 2_555 . . .
O(3) Fe(1) O(4) C(22) -159.3(6) ? 2_555 . . .
O(4) Fe(1) O(3) C(21) 96.2(6) ? . . 2_555 2_555
O(3) Fe(1) O(4) C(22) 6.0(6) ? 2_555 . 2_555 2_555
O(4) Fe(1) O(3) C(21) -6.4(6) ? 2_555 . 2_555 2_555
O(3) Fe(1) O(5) C(23) -92.3(6) ? 2_555 . . .
O(5) Fe(1) O(3) C(21) -94.0(6) ? . . 2_555 2_555
O(3) Fe(1) O(5) C(23) 99.9(6) ? 2_555 . 2_555 2_555
O(5) Fe(1) O(3) C(21) -174.9(6) ? 2_555 . 2_555 2_555
O(4) Fe(1) O(4) C(22) -79.7(6) ? . . 2_555 2_555
O(4) Fe(1) O(4) C(22) -79.7(6) ? 2_555 . . .
O(4) Fe(1) O(5) C(23) 28.9(15) ? . . . .
O(5) Fe(1) O(4) C(22) 78.6(13) ? . . . .
O(4) Fe(1) O(5) C(23) -172.3(6) ? . . 2_555 2_555
O(5) Fe(1) O(4) C(22) 104.7(6) ? 2_555 . . .
O(4) Fe(1) O(5) C(23) -172.3(6) ? 2_555 . . .
O(5) Fe(1) O(4) C(22) 104.7(6) ? . . 2_555 2_555
O(4) Fe(1) O(5) C(23) 28.9(14) ? 2_555 . 2_555 2_555
O(5) Fe(1) O(4) C(22) 78.6(13) ? 2_555 . 2_555 2_555
O(5) Fe(1) O(5) C(23) 2.4(6) ? . . 2_555 2_555
O(5) Fe(1) O(5) C(23) 2.4(6) ? 2_555 . . .
C(14) S(2) C(15) S(5) 2.2(5) ? . . . .
C(14) S(2) C(15) C(16) 179.8(5) ? . . . .
C(15) S(2) C(14) S(13) 178.6(5) ? . . . .
C(15) S(2) C(14) C(13) -1.8(7) ? . . . .
C(16) S(3) C(17) S(14) -179.9(3) ? . . . .
C(16) S(3) C(17) C(18) -3.8(7) ? . . . .
C(17) S(3) C(16) S(4) 5.1(5) ? . . . .
C(17) S(3) C(16) C(15) -175.8(7) ? . . . .
C(16) S(4) C(18) S(15) 178.6(4) ? . . . .
C(16) S(4) C(18) C(17) 2.0(7) ? . . . .
C(18) S(4) C(16) S(3) -4.6(5) ? . . . .
C(18) S(4) C(16) C(15) 176.3(6) ? . . . .
C(13) S(5) C(15) S(2) -1.9(5) ? . . . .
C(13) S(5) C(15) C(16) -179.5(7) ? . . . .
C(15) S(5) C(13) S(12) -175.8(4) ? . . . .
C(15) S(5) C(13) C(14) 0.6(7) ? . . . .
C(4) S(6) C(5) S(9) 0.0(5) ? . . . .
C(4) S(6) C(5) C(6) -179.3(7) ? . . . .
C(5) S(6) C(4) S(17) 179.2(4) ? . . . .
C(5) S(6) C(4) C(3) 1.3(7) ? . . . .
C(6) S(7) C(8) S(16) 176.5(4) ? . . . .
C(6) S(7) C(8) C(7) 0.6(7) ? . . . .
C(8) S(7) C(6) S(10) -1.0(5) ? . . . .
C(8) S(7) C(6) C(5) -179.0(7) ? . . . .
C(1) S(8) C(3) S(9) -165.2(4) ? . . . .
C(1) S(8) C(3) C(4) 14.8(8) ? . . . .
C(3) S(8) C(1) C(2) -49.0(6) ? . . . .
C(3) S(9) C(5) S(6) -0.9(5) ? . . . .
C(3) S(9) C(5) C(6) 178.5(7) ? . . . .
C(5) S(9) C(3) S(8) -178.2(4) ? . . . .
C(5) S(9) C(3) C(4) 1.8(7) ? . . . .
C(6) S(10) C(7) S(11) -179.3(4) ? . . . .
C(6) S(10) C(7) C(8) -0.5(7) ? . . . .
C(7) S(10) C(6) S(7) 1.0(5) ? . . . .
C(7) S(10) C(6) C(5) 178.9(7) ? . . . .
C(7) S(11) C(9) C(10) 59.5(8) ? . . . .
C(9) S(11) C(7) S(10) 151.4(5) ? . . . .
C(9) S(11) C(7) C(8) -27.2(8) ? . . . .
C(11) S(12) C(13) S(5) -177.9(6) ? . . . .
C(11) S(12) C(13) C(14) 6.1(10) ? . . . .
C(13) S(12) C(11) C(12) -29.9(13) ? . . . .
C(12) S(13) C(14) S(2) -166.1(5) ? . . . .
C(12) S(13) C(14) C(13) 14.4(9) ? . . . .
C(14) S(13) C(12) C(11) -35.6(12) ? . . . .
C(17) S(14) C(19) C(20) 51.4(13) ? . . . .
C(19) S(14) C(17) S(3) 144.1(6) ? . . . .
C(19) S(14) C(17) C(18) -31.6(9) ? . . . .
C(18) S(15) C(20) C(19) 0.2(10) ? . . . .
C(20) S(15) C(18) S(4) -157.1(5) ? . . . .
C(20) S(15) C(18) C(17) 19.1(9) ? . . . .
C(8) S(16) C(10) C(9) 36.3(8) ? . . . .
C(10) S(16) C(8) S(7) -178.6(5) ? . . . .
C(10) S(16) C(8) C(7) -3.3(9) ? . . . .
C(2) S(17) C(4) S(6) -166.8(4) ? . . . .
C(2) S(17) C(4) C(3) 10.9(8) ? . . . .
C(4) S(17) C(2) C(1) -44.4(7) ? . . . .
Fe(1) O(3) C(21) O(1) -171.6(8) ? . . . .
Fe(1) O(3) C(21) C(22) 5.6(9) ? . . . .
Fe(1) O(4) C(22) O(2) 178.4(7) ? . . . .
Fe(1) O(4) C(22) C(21) -4.7(9) ? . . . .
Fe(1) O(5) C(23) O(6) 176.3(7) ? . . . .
Fe(1) O(5) C(23) C(23) -6.0(9) ? . . . 2_555
C(26) N(2) C(26) C(25) -0.1(13) ? . . 2_655 2_655
C(26) N(2) C(26) C(25) -0.1(14) ? 2_655 . . .
C(27) N(2) C(26) C(25) 179.9(8) ? . . . .
C(28) N(2) C(26) C(25) 179.9(8) ? . . . .
C(27) N(2) C(26) C(25) 179.9(9) ? . . 2_655 2_655
C(28) N(2) C(26) C(25) 179.9(9) ? . . 2_655 2_655
S(8) C(1) C(2) S(17) 69.0(7) ? . . . .
S(8) C(3) C(4) S(6) 177.9(4) ? . . . .
S(8) C(3) C(4) S(17) 0.3(9) ? . . . .
S(9) C(3) C(4) S(6) -2.2(8) ? . . . .
S(9) C(3) C(4) S(17) -179.8(3) ? . . . .
S(6) C(5) C(6) S(7) -1.2(10) ? . . . .
S(6) C(5) C(6) S(10) -179.0(4) ? . . . .
S(9) C(5) C(6) S(7) 179.5(4) ? . . . .
S(9) C(5) C(6) S(10) 1.7(10) ? . . . .
S(10) C(7) C(8) S(7) -0.1(7) ? . . . .
S(10) C(7) C(8) S(16) -175.2(5) ? . . . .
S(11) C(7) C(8) S(7) 178.5(4) ? . . . .
S(11) C(7) C(8) S(16) 3.4(12) ? . . . .
S(11) C(9) C(10) S(16) -69.8(9) ? . . . .
S(12) C(11) C(12) S(13) 49.0(17) ? . . . .
S(5) C(13) C(14) S(2) 0.8(9) ? . . . .
S(5) C(13) C(14) S(13) -179.7(4) ? . . . .
S(12) C(13) C(14) S(2) 176.7(4) ? . . . .
S(12) C(13) C(14) S(13) -3.8(12) ? . . . .
S(2) C(15) C(16) S(3) -178.6(4) ? . . . .
S(2) C(15) C(16) S(4) 0.4(8) ? . . . .
S(5) C(15) C(16) S(3) -1.2(10) ? . . . .
S(5) C(15) C(16) S(4) 177.9(4) ? . . . .
S(3) C(17) C(18) S(4) 1.2(9) ? . . . .
S(3) C(17) C(18) S(15) -174.9(4) ? . . . .
S(14) C(17) C(18) S(4) 176.9(4) ? . . . .
S(14) C(17) C(18) S(15) 0.8(11) ? . . . .
S(14) C(19) C(20) S(15) -38.3(17) ? . . . .
O(1) C(21) C(22) O(2) -6.0(13) ? . . . .
O(1) C(21) C(22) O(4) 176.9(8) ? . . . .
O(3) C(21) C(22) O(2) 176.6(8) ? . . . .
O(3) C(21) C(22) O(4) -0.6(11) ? . . . .
O(5) C(23) C(23) O(5) 8.1(11) ? . . 2_555 2_555
O(5) C(23) C(23) O(6) -174.1(8) ? . . 2_555 2_555
O(6) C(23) C(23) O(5) -174.1(8) ? . . 2_555 2_555
O(6) C(23) C(23) O(6) 3.7(14) ? . . 2_555 2_555
C(25) C(24) C(25) C(26) -0(2) ? . . 2_655 2_655
C(25) C(24) C(25) C(26) -0.1(18) ? 2_655 . . .
C(24) C(25) C(26) N(2) 0.1(18) ? . . . .
C(24) C(25) C(26) C(27) 0.1(18) ? . . . .
C(25) C(26) C(27) N(2) -0.1(8) ? . . . .
C(25) C(26) C(27) C(28) 179.9(8) ? . . . .
C(25) C(26) C(27) C(26) -0.1(13) ? . . . 2_655

loop_
_cod_changelog_entry_id
_cod_changelog_entry_author
_cod_changelog_entry_date
_cod_changelog_entry_text
1 'Vaitkus, Antanas' 2022-05-06T17:55:00+03:00 'Updated bibliographic information.'
